data_7109729
loop_
_publ_author_name
'Amit Choudhary'
'Charles G. Fry'
'Kimberli J. Kamer'
'Ronald T. Raines'

_publ_section_title
;
 An n-->pi^*^ interaction reduces the electrophilicity of the acceptor
 carbonyl group
;
_journal_name_full Chem.Commun.
_journal_page_first 8166
_journal_paper_doi 10.1039/c3cc44573a
_journal_volume 49
_journal_year 2013
_chemical_formula_sum 'C9 H14 N2 O4'
_chemical_formula_weight 214.22
_space_group_IT_number 19
_symmetry_cell_setting orthorhombic
_symmetry_Int_Tables_number 19
_symmetry_space_group_name_Hall 'P 2ac 2ab'
_symmetry_space_group_name_H-M 'P 21 21 21'
_atom_sites_solution_hydrogens geom
_atom_sites_solution_primary direct
_atom_sites_solution_secondary difmap
_audit_creation_method
;
manual editing of the CIF file 
created by SHELXTL Ver. 6.10
;
_cell_angle_alpha 90.00
_cell_angle_beta 90.00
_cell_angle_gamma 90.00
_cell_formula_units_Z 4
_cell_length_a 6.5780(3)
_cell_length_b 6.7134(3)
_cell_length_c 23.3003(11)
_cell_measurement_reflns_used 8417
_cell_measurement_temperature 296(2)
_cell_measurement_theta_max 33.17
_cell_measurement_theta_min 1.75
_cell_volume 1028.96(8)
_computing_cell_refinement 'SAINT Ver. 7.24A (Bruker-AXS, 2007)'
_computing_data_collection 'APEX2 Ver. 2.1-4 (Bruker-AXS, 2009)'
_computing_data_reduction 'SAINT Ver. 7.24A'
_computing_molecular_graphics SHELXTL
_computing_publication_material SHELXTL
_computing_structure_refinement 'SHELXL-97 (Sheldrick, 1997)'
_computing_structure_solution 'SHELXS-97 (Sheldrick, 1990)'
_diffrn_ambient_temperature 296(2)
_diffrn_measured_fraction_theta_full 0.994
_diffrn_measured_fraction_theta_max 0.994
_diffrn_measurement_device_type 'Bruker SMART APEX2 area detector'
_diffrn_measurement_method '0.60\% \w and 0.6\% \f scans'
_diffrn_radiation_monochromator graphite
_diffrn_radiation_source 'fine-focus sealed tube'
_diffrn_radiation_type MoK\a
_diffrn_radiation_wavelength 0.71073
_diffrn_reflns_av_R_equivalents 0.0627
_diffrn_reflns_av_sigmaI/netI 0.0424
_diffrn_reflns_limit_h_max 10
_diffrn_reflns_limit_h_min -10
_diffrn_reflns_limit_k_max 10
_diffrn_reflns_limit_k_min -9
_diffrn_reflns_limit_l_max 35
_diffrn_reflns_limit_l_min -35
_diffrn_reflns_number 20056
_diffrn_reflns_theta_full 33.17
_diffrn_reflns_theta_max 33.17
_diffrn_reflns_theta_min 1.75
_exptl_absorpt_coefficient_mu 0.109
_exptl_absorpt_correction_T_max 0.9848
_exptl_absorpt_correction_T_min 0.9637
_exptl_absorpt_correction_type analytical
_exptl_absorpt_process_details
;
SADABS  (Bruker-AXS, 2007)
;
_exptl_crystal_colour colorless
_exptl_crystal_density_diffrn 1.383
_exptl_crystal_density_method 'not measured'
_exptl_crystal_description block
_exptl_crystal_F_000 456
_exptl_crystal_size_max 0.34
_exptl_crystal_size_mid 0.30
_exptl_crystal_size_min 0.14
_refine_diff_density_max 0.370
_refine_diff_density_min -0.215
_refine_diff_density_rms 0.050
_refine_ls_extinction_method none
_refine_ls_goodness_of_fit_ref 1.070
_refine_ls_hydrogen_treatment mixed
_refine_ls_matrix_type full
_refine_ls_number_parameters 139
_refine_ls_number_reflns 3905
_refine_ls_number_restraints 0
_refine_ls_restrained_S_all 1.070
_refine_ls_R_factor_all 0.0382
_refine_ls_R_factor_gt 0.0366
_refine_ls_shift/su_max 0.000
_refine_ls_shift/su_mean 0.000
_refine_ls_structure_factor_coef Fsqd
_refine_ls_weighting_details 'calc w=1/[\s^2^(Fo^2^)+(0.0463P)^2^+0.1924P] where P=(Fo^2^+2Fc^2^)/3'
_refine_ls_weighting_scheme calc
_refine_ls_wR_factor_gt 0.0982
_refine_ls_wR_factor_ref 0.0995
_reflns_number_gt 3746
_reflns_number_total 3905
_reflns_threshold_expression >2sigma(I)
_cod_data_source_file c3cc44573a.txt
_cod_data_source_block raines43
_cod_original_sg_symbol_Hall 'P 2ac 2ab   '
_cod_original_sg_symbol_H-M P2(1)2(1)2(1)
_cod_database_code 7109729

loop_
_symmetry_equiv_pos_as_xyz
'x, y, z'
'-x+1/2, -y, z+1/2'
'-x, y+1/2, -z+1/2'
'x+1/2, -y+1/2, -z'

loop_
_atom_site_label
_atom_site_type_symbol
_atom_site_fract_x
_atom_site_fract_y
_atom_site_fract_z
_atom_site_U_iso_or_equiv
_atom_site_adp_type
_atom_site_occupancy
_atom_site_symmetry_multiplicity
_atom_site_calc_flag
_atom_site_refinement_flags
O4 O 0.17389(13) 0.85275(13) 0.24343(3) 0.02212(16) Uani 1 1 d .
O3 O 0.46303(11) 1.02461(11) 0.35034(3) 0.01658(14) Uani 1 1 d .
O1 O 0.49227(11) 0.67286(13) 0.43941(3) 0.02087(16) Uani 1 1 d .
N2 N 0.02831(13) 0.76901(13) 0.32709(4) 0.01546(15) Uani 1 1 d .
N1 N 0.17377(13) 0.64239(13) 0.40695(4) 0.01469(15) Uani 1 1 d .
C2 C 0.32043(15) 0.60343(15) 0.44600(4) 0.01471(17) Uani 1 1 d .
C7 C 0.22231(14) 0.76210(14) 0.35689(4) 0.01335(16) Uani 1 1 d .
H7 H 0.3266 0.6976 0.3333 0.016 Uiso 1 1 calc R
O2 O 0.19114(14) 1.07655(13) 0.40661(4) 0.0278(2) Uani 1 1 d .
C3 C -0.03883(16) 0.57720(16) 0.40833(5) 0.01778(18) Uani 1 1 d .
H3A H -0.0969 0.5935 0.4463 0.021 Uiso 1 1 calc R
H3B H -0.0516 0.4390 0.3967 0.021 Uiso 1 1 calc R
C8 C 0.28895(15) 0.97256(14) 0.37503(4) 0.01471(16) Uani 1 1 d .
C4 C -0.14001(15) 0.71559(17) 0.36516(4) 0.01819(18) Uani 1 1 d .
H4A H -0.2473 0.6478 0.3443 0.022 Uiso 1 1 calc R
H4B H -0.1961 0.8324 0.3839 0.022 Uiso 1 1 calc R
C6 C -0.19031(17) 0.82910(16) 0.24452(5) 0.02071(19) Uani 1 1 d .
H6B H -0.1789 0.8638 0.2047 0.031 Uiso 1 1 calc R
H6A H -0.2689 0.9286 0.2641 0.031 Uiso 1 1 calc R
H6C H -0.2563 0.7022 0.2480 0.031 Uiso 1 1 calc R
C5 C 0.01859(16) 0.81776(13) 0.27075(4) 0.01581(17) Uani 1 1 d .
C1 C 0.26289(16) 0.47389(16) 0.49600(4) 0.01770(18) Uani 1 1 d .
H1A H 0.3806 0.4499 0.5194 0.027 Uiso 1 1 calc R
H1B H 0.2107 0.3493 0.4821 0.027 Uiso 1 1 calc R
H1C H 0.1606 0.5396 0.5185 0.027 Uiso 1 1 calc R
C9 C 0.54231(17) 1.21794(16) 0.36631(5) 0.01988(19) Uani 1 1 d .
H9C H 0.4419 1.3182 0.3587 0.030 Uiso 1 1 calc R
H9B H 0.6626 1.2456 0.3444 0.030 Uiso 1 1 calc R
H9A H 0.5750 1.2182 0.4065 0.030 Uiso 1 1 calc R

loop_
_atom_site_aniso_label
_atom_site_aniso_U_11
_atom_site_aniso_U_22
_atom_site_aniso_U_33
_atom_site_aniso_U_23
_atom_site_aniso_U_13
_atom_site_aniso_U_12
O4 0.0256(4) 0.0227(4) 0.0181(3) 0.0023(3) 0.0042(3) -0.0006(3)
O3 0.0137(3) 0.0160(3) 0.0200(3) -0.0006(2) 0.0027(3) -0.0031(3)
O1 0.0137(3) 0.0275(4) 0.0213(4) 0.0007(3) -0.0017(3) -0.0046(3)
N2 0.0122(3) 0.0208(4) 0.0134(3) 0.0001(3) -0.0002(3) -0.0021(3)
N1 0.0111(3) 0.0169(3) 0.0161(3) 0.0024(3) -0.0006(3) -0.0030(3)
C2 0.0142(4) 0.0156(4) 0.0143(4) -0.0016(3) 0.0002(3) 0.0001(3)
C7 0.0118(3) 0.0140(4) 0.0142(4) -0.0008(3) 0.0013(3) -0.0012(3)
O2 0.0252(4) 0.0231(4) 0.0351(5) -0.0117(3) 0.0137(4) -0.0053(3)
C3 0.0110(4) 0.0223(4) 0.0201(4) 0.0043(3) -0.0004(3) -0.0031(3)
C8 0.0142(4) 0.0150(4) 0.0149(4) 0.0000(3) 0.0004(3) -0.0020(3)
C4 0.0117(4) 0.0267(5) 0.0161(4) 0.0024(3) 0.0012(3) -0.0005(3)
C6 0.0246(5) 0.0180(4) 0.0196(4) 0.0012(3) -0.0075(4) -0.0001(4)
C5 0.0215(4) 0.0118(4) 0.0141(4) -0.0012(3) -0.0009(3) -0.0002(3)
C1 0.0194(4) 0.0186(4) 0.0151(4) 0.0012(3) -0.0001(3) -0.0001(4)
C9 0.0210(4) 0.0176(4) 0.0210(4) 0.0015(3) -0.0025(4) -0.0080(4)

loop_
_atom_type_symbol
_atom_type_description
_atom_type_scat_dispersion_real
_atom_type_scat_dispersion_imag
_atom_type_scat_source
C C 0.0033 0.0016 'International Tables Vol C Tables 4.2.6.8 and 6.1.1.4'
H H 0.0000 0.0000 'International Tables Vol C Tables 4.2.6.8 and 6.1.1.4'
N N 0.0061 0.0033 'International Tables Vol C Tables 4.2.6.8 and 6.1.1.4'
O O 0.0106 0.0060 'International Tables Vol C Tables 4.2.6.8 and 6.1.1.4'

loop_
_geom_angle_atom_site_label_1
_geom_angle_atom_site_label_2
_geom_angle_atom_site_label_3
_geom_angle
C8 O3 C9 115.79(8)
C5 N2 C7 120.81(9)
C5 N2 C4 127.66(9)
C7 N2 C4 111.53(8)
C2 N1 C7 119.40(8)
C2 N1 C3 127.48(8)
C7 N1 C3 113.12(8)
O1 C2 N1 119.85(9)
O1 C2 C1 123.13(9)
N1 C2 C1 117.02(9)
N1 C7 N2 102.03(7)
N1 C7 C8 110.51(8)
N2 C7 C8 110.61(8)
N1 C3 C4 102.73(8)
O2 C8 O3 125.05(9)
O2 C8 C7 123.32(9)
O3 C8 C7 111.61(8)
N2 C4 C3 102.67(8)
O4 C5 N2 120.66(10)
O4 C5 C6 122.68(9)
N2 C5 C6 116.65(9)

loop_
_geom_bond_atom_site_label_1
_geom_bond_atom_site_label_2
_geom_bond_distance
O4 C5 1.2263(13)
O3 C8 1.3283(11)
O3 C9 1.4474(12)
O1 C2 1.2323(12)
N2 C5 1.3546(13)
N2 C7 1.4535(13)
N2 C4 1.4633(13)
N1 C2 1.3516(13)
N1 C7 1.4520(12)
N1 C3 1.4657(13)
C2 C1 1.5024(14)
C7 C8 1.5385(13)
O2 C8 1.2012(13)
C3 C4 1.5225(15)
C6 C5 1.5058(15)

loop_
_geom_torsion_atom_site_label_1
_geom_torsion_atom_site_label_2
_geom_torsion_atom_site_label_3
_geom_torsion_atom_site_label_4
_geom_torsion
C7 N1 C2 O1 1.46(14)
C3 N1 C2 O1 -178.43(10)
C7 N1 C2 C1 -178.27(8)
C3 N1 C2 C1 1.84(15)
C2 N1 C7 N2 -179.69(8)
C3 N1 C7 N2 0.21(10)
C2 N1 C7 C8 -62.05(11)
C3 N1 C7 C8 117.86(9)
C5 N2 C7 N1 -161.20(8)
C4 N2 C7 N1 17.98(10)
C5 N2 C7 C8 81.23(10)
C4 N2 C7 C8 -99.59(9)
C2 N1 C3 C4 163.13(10)
C7 N1 C3 C4 -16.77(11)
C9 O3 C8 O2 3.75(15)
C9 O3 C8 C7 -177.90(8)
N1 C7 C8 O2 -52.10(13)
N2 C7 C8 O2 60.13(13)
N1 C7 C8 O3 129.52(8)
N2 C7 C8 O3 -118.25(9)
C5 N2 C4 C3 150.83(10)
C7 N2 C4 C3 -28.27(11)
N1 C3 C4 N2 25.81(10)
C7 N2 C5 O4 1.63(14)
C4 N2 C5 O4 -177.40(10)
C7 N2 C5 C6 -177.50(8)
C4 N2 C5 C6 3.47(14)
